data_7238147
loop_
_publ_author_name
'Jiang, Hai-Long'
'Xu, Qiang'

_publ_section_title
;
 Counterion-induced controllable assembly of 2D and 3D metal--organic
 frameworks: effect of coordination modes of dinuclear Cu(ii) paddle-wheel
 motifs
;
_journal_issue 11
_journal_name_full CrystEngComm
_journal_page_first 3815
_journal_paper_doi 10.1039/b921532h
_journal_volume 12
_journal_year 2010
_chemical_formula_sum 'C17 H10 Cu F6 O5'
_chemical_formula_weight 471.79
_space_group_IT_number 13
_space_group_name_Hall '-P 2yc'
_space_group_name_H-M_alt 'P 1 2/c 1'
_symmetry_cell_setting monoclinic
_symmetry_space_group_name_H-M 'P 1 2/c 1'
_atom_sites_solution_hydrogens geom
_atom_sites_solution_primary direct
_atom_sites_solution_secondary difmap
_audit_creation_method SHELXL-97
_cell_angle_alpha 90.00
_cell_angle_beta 118.50(2)
_cell_angle_gamma 90.00
_cell_formula_units_Z 4
_cell_length_a 12.710(3)
_cell_length_b 6.9800(14)
_cell_length_c 23.624(7)
_cell_measurement_temperature 293(2)
_cell_volume 1841.8(9)
_computing_structure_refinement 'SHELXL-97 (Sheldrick, 1997)'
_computing_structure_solution 'SHELXS-97 (Sheldrick, 1990)'
_diffrn_ambient_temperature 293(2)
_diffrn_measured_fraction_theta_full 0.969
_diffrn_measured_fraction_theta_max 0.969
_diffrn_radiation_monochromator graphite
_diffrn_radiation_source 'fine-focus sealed tube'
_diffrn_radiation_type MoK\a
_diffrn_radiation_wavelength 0.71073
_diffrn_reflns_av_R_equivalents 0.1333
_diffrn_reflns_av_sigmaI/netI 0.1443
_diffrn_reflns_limit_h_max 16
_diffrn_reflns_limit_h_min -16
_diffrn_reflns_limit_k_max 7
_diffrn_reflns_limit_k_min -9
_diffrn_reflns_limit_l_max 30
_diffrn_reflns_limit_l_min -30
_diffrn_reflns_number 15560
_diffrn_reflns_theta_full 27.48
_diffrn_reflns_theta_max 27.48
_diffrn_reflns_theta_min 3.08
_exptl_absorpt_coefficient_mu 1.271
_exptl_absorpt_correction_T_max 1.0000
_exptl_absorpt_correction_T_min 0.7330
_exptl_absorpt_correction_type empirical
_exptl_crystal_colour blue
_exptl_crystal_density_diffrn 1.701
_exptl_crystal_density_method 'not measured'
_exptl_crystal_description needle
_exptl_crystal_F_000 940
_exptl_crystal_size_max 0.08
_exptl_crystal_size_mid 0.04
_exptl_crystal_size_min 0.02
_refine_diff_density_max 0.728
_refine_diff_density_min -0.589
_refine_diff_density_rms 0.120
_refine_ls_extinction_method none
_refine_ls_goodness_of_fit_ref 1.049
_refine_ls_hydrogen_treatment mixed
_refine_ls_matrix_type full
_refine_ls_number_parameters 276
_refine_ls_number_reflns 4093
_refine_ls_number_restraints 3
_refine_ls_restrained_S_all 1.049
_refine_ls_R_factor_all 0.0981
_refine_ls_R_factor_gt 0.0704
_refine_ls_shift/su_max 0.083
_refine_ls_shift/su_mean 0.002
_refine_ls_structure_factor_coef Fsqd
_refine_ls_weighting_details 'calc w=1/[\s^2^(Fo^2^)+(0.0000P)^2^+0.0000P] where P=(Fo^2^+2Fc^2^)/3'
_refine_ls_weighting_scheme calc
_refine_ls_wR_factor_gt 0.1264
_refine_ls_wR_factor_ref 0.1410
_reflns_number_gt 3000
_reflns_number_total 4093
_reflns_threshold_expression >2sigma(I)
_cod_data_source_file b921532h.txt
_cod_data_source_block 1
_cod_original_cell_volume 1841.8(8)
_cod_original_sg_symbol_H-M P2/c
_cod_database_code 7238147

loop_
_symmetry_equiv_pos_as_xyz
'x, y, z'
'-x, y, -z+1/2'
'-x, -y, -z'
'x, -y, z-1/2'

loop_
_atom_site_label
_atom_site_type_symbol
_atom_site_fract_x
_atom_site_fract_y
_atom_site_fract_z
_atom_site_U_iso_or_equiv
_atom_site_adp_type
_atom_site_occupancy
_atom_site_symmetry_multiplicity
_atom_site_calc_flag
_atom_site_refinement_flags
Cu1 Cu 0.43216(3) 0.15176(6) -0.018740(19) 0.01780(15) Uani 1 1 d .
F1 F -0.0719(2) -0.5864(3) -0.31852(12) 0.0348(6) Uani 1 1 d .
F2 F 0.0553(2) -0.8097(3) -0.30261(12) 0.0360(6) Uani 1 1 d .
F3 F -0.09131(19) -0.7620(3) -0.39726(11) 0.0330(5) Uani 1 1 d .
F4 F -0.0693(2) -0.4860(3) -0.46709(10) 0.0349(6) Uani 1 1 d .
F5 F -0.10162(19) -0.3139(3) -0.40214(11) 0.0335(6) Uani 1 1 d .
F6 F 0.0462(2) -0.2485(3) -0.41889(12) 0.0367(6) Uani 1 1 d .
O1 O 0.3384(2) 0.0126(4) -0.09995(13) 0.0327(7) Uani 1 1 d .
O1W O 0.3352(2) 0.4170(4) -0.04116(15) 0.0335(7) Uani 1 1 d D
O2 O 0.4515(3) -0.2502(4) -0.06685(13) 0.0352(7) Uani 1 1 d .
O3 O 0.3457(2) -1.0249(4) -0.47972(15) 0.0340(7) Uani 1 1 d .
O4 O 0.4588(3) -0.7603(4) -0.44947(16) 0.0369(7) Uani 1 1 d .
C1 C 0.3653(3) -0.1545(5) -0.10819(18) 0.0240(8) Uani 1 1 d .
C2 C 0.2883(3) -0.2491(5) -0.17191(16) 0.0215(7) Uani 1 1 d .
C3 C 0.1866(3) -0.1580(5) -0.21825(18) 0.0278(8) Uani 1 1 d .
H3A H 0.1656 -0.0381 -0.2096 0.038(12) Uiso 1 1 d R
C4 C 0.1158(3) -0.2441(5) -0.27744(18) 0.0269(8) Uani 1 1 d .
H4A H 0.0477 -0.1816 -0.3080 0.040(13) Uiso 1 1 d R
C5 C 0.3168(3) -0.4302(6) -0.18519(18) 0.0260(8) Uani 1 1 d .
H5A H 0.3833 -0.4945 -0.1540 0.037(12) Uiso 1 1 d R
C6 C 0.2469(3) -0.5162(5) -0.24447(18) 0.0267(8) Uani 1 1 d .
H6A H 0.2676 -0.6365 -0.2530 0.034(12) Uiso 1 1 d R
C7 C 0.1458(3) -0.4230(5) -0.29153(17) 0.0193(7) Uani 1 1 d .
C8 C 0.0695(3) -0.5279(5) -0.35612(16) 0.0186(7) Uani 1 1 d .
C9 C -0.0105(3) -0.6727(5) -0.34370(18) 0.0251(8) Uani 1 1 d .
C10 C -0.0144(3) -0.3943(5) -0.41101(18) 0.0247(8) Uani 1 1 d .
C11 C 0.1499(3) -0.6263(5) -0.37995(17) 0.0195(7) Uani 1 1 d .
C12 C 0.1296(3) -0.8100(5) -0.4064(2) 0.0266(8) Uani 1 1 d .
H12A H 0.0665 -0.8824 -0.4083 0.049(14) Uiso 1 1 d R
C13 C 0.2019(4) -0.8859(6) -0.4297(2) 0.0292(9) Uani 1 1 d .
H13A H 0.1865 -1.0081 -0.4476 0.067(17) Uiso 1 1 d R
C14 C 0.2462(3) -0.5230(5) -0.37718(19) 0.0266(8) Uani 1 1 d .
H14A H 0.2617 -0.4006 -0.3594 0.060(16) Uiso 1 1 d R
C15 C 0.3190(3) -0.5980(6) -0.40013(19) 0.0277(8) Uani 1 1 d .
H15A H 0.3827 -0.5261 -0.3977 0.031(11) Uiso 1 1 d R
C16 C 0.2981(3) -0.7801(5) -0.42673(17) 0.0218(7) Uani 1 1 d .
C17 C 0.3725(3) -0.8617(5) -0.45433(18) 0.0235(8) Uani 1 1 d .
H1WA H 0.378(3) 0.516(3) -0.0300(18) 0.028 Uiso 1 1 d D
H1WB H 0.301(3) 0.411(5) -0.0188(16) 0.028 Uiso 1 1 d D

loop_
_atom_site_aniso_label
_atom_site_aniso_U_11
_atom_site_aniso_U_22
_atom_site_aniso_U_33
_atom_site_aniso_U_23
_atom_site_aniso_U_13
_atom_site_aniso_U_12
Cu1 0.0195(2) 0.0167(2) 0.0181(2) -0.00076(16) 0.0097(2) -0.00323(19)
F1 0.0364(12) 0.0416(14) 0.0415(14) -0.0053(11) 0.0307(11) -0.0014(11)
F2 0.0411(13) 0.0299(12) 0.0383(14) 0.0114(11) 0.0200(12) 0.0058(11)
F3 0.0280(11) 0.0370(13) 0.0361(13) -0.0096(11) 0.0170(10) -0.0110(11)
F4 0.0408(13) 0.0398(13) 0.0166(11) -0.0030(10) 0.0077(10) 0.0051(12)
F5 0.0289(11) 0.0385(13) 0.0318(13) 0.0015(11) 0.0135(10) 0.0141(11)
F6 0.0411(13) 0.0313(12) 0.0399(14) 0.0089(11) 0.0210(12) -0.0015(11)
O1 0.0316(14) 0.0293(14) 0.0230(14) -0.0086(12) 0.0014(12) 0.0007(13)
O1W 0.0297(14) 0.0242(13) 0.0463(18) 0.0034(14) 0.0179(14) 0.0001(13)
O2 0.0350(15) 0.0264(14) 0.0237(14) -0.0074(13) -0.0026(12) 0.0011(14)
O3 0.0375(15) 0.0287(14) 0.0519(19) -0.0105(14) 0.0344(15) -0.0018(13)
O4 0.0387(15) 0.0321(15) 0.060(2) -0.0158(15) 0.0394(16) -0.0053(14)
C1 0.0279(18) 0.0283(19) 0.0186(18) 0.0010(15) 0.0133(16) -0.0052(17)
C2 0.0220(16) 0.0241(18) 0.0159(17) -0.0020(15) 0.0069(14) -0.0036(16)
C3 0.0309(19) 0.0222(18) 0.0236(19) -0.0072(15) 0.0075(17) 0.0010(17)
C4 0.0289(18) 0.0251(18) 0.0191(18) -0.0037(16) 0.0053(16) 0.0062(18)
C5 0.0198(16) 0.0309(19) 0.0210(18) -0.0031(17) 0.0047(15) 0.0045(17)
C6 0.0288(18) 0.0267(19) 0.0217(19) -0.0060(16) 0.0097(16) 0.0034(18)
C7 0.0192(15) 0.0243(17) 0.0154(16) -0.0019(15) 0.0090(13) 0.0028(16)
C8 0.0204(16) 0.0228(17) 0.0148(17) -0.0011(14) 0.0103(14) 0.0017(15)
C9 0.0292(19) 0.0264(18) 0.025(2) -0.0047(16) 0.0175(17) -0.0008(17)
C10 0.0260(17) 0.0280(19) 0.0194(18) -0.0015(16) 0.0102(16) 0.0038(17)
C11 0.0201(16) 0.0221(17) 0.0193(17) -0.0015(14) 0.0119(14) 0.0027(15)
C12 0.0308(19) 0.0211(18) 0.038(2) -0.0040(17) 0.0247(19) -0.0017(17)
C13 0.036(2) 0.0251(19) 0.036(2) -0.0062(18) 0.0250(19) -0.0009(18)
C14 0.0289(18) 0.0255(19) 0.029(2) -0.0076(17) 0.0165(17) -0.0017(17)
C15 0.0244(18) 0.031(2) 0.034(2) -0.0093(18) 0.0186(17) -0.0049(17)
C16 0.0229(16) 0.0240(18) 0.0213(17) -0.0026(15) 0.0127(15) 0.0017(16)
C17 0.0268(18) 0.0255(18) 0.0221(18) 0.0033(15) 0.0148(16) 0.0090(16)

loop_
_atom_type_symbol
_atom_type_description
_atom_type_scat_dispersion_real
_atom_type_scat_dispersion_imag
_atom_type_scat_source
C C 0.0033 0.0016 'International Tables Vol C Tables 4.2.6.8 and 6.1.1.4'
H H 0.0000 0.0000 'International Tables Vol C Tables 4.2.6.8 and 6.1.1.4'
Cu Cu 0.3201 1.2651 'International Tables Vol C Tables 4.2.6.8 and 6.1.1.4'
F F 0.0171 0.0103 'International Tables Vol C Tables 4.2.6.8 and 6.1.1.4'
O O 0.0106 0.0060 'International Tables Vol C Tables 4.2.6.8 and 6.1.1.4'

loop_
_geom_angle_atom_site_label_1
_geom_angle_atom_site_label_2
_geom_angle_atom_site_label_3
_geom_angle
_geom_angle_site_symmetry_1
_geom_angle_site_symmetry_3
O3 Cu1 O4 169.10(11) 4_546 2_664
O3 Cu1 O1 91.20(13) 4_546 .
O4 Cu1 O1 89.50(13) 2_664 .
O3 Cu1 O2 89.41(13) 4_546 3_655
O4 Cu1 O2 87.84(14) 2_664 3_655
O1 Cu1 O2 168.89(11) . 3_655
O3 Cu1 O1W 96.98(11) 4_546 .
O4 Cu1 O1W 93.60(11) 2_664 .
O1 Cu1 O1W 100.15(11) . .
O2 Cu1 O1W 90.78(11) 3_655 .
O3 Cu1 Cu1 84.33(8) 4_546 3_655
O4 Cu1 Cu1 84.88(9) 2_664 3_655
O1 Cu1 Cu1 85.68(8) . 3_655
O2 Cu1 Cu1 83.35(8) 3_655 3_655
O1W Cu1 Cu1 173.98(8) . 3_655
C1 O1 Cu1 121.8(2) . .
Cu1 O1W H1WA 115(3) . .
Cu1 O1W H1WB 102(3) . .
H1WA O1W H1WB 107.6(16) . .
C1 O2 Cu1 124.1(3) . 3_655
C17 O3 Cu1 123.4(2) . 4_545
C17 O4 Cu1 122.0(2) . 2_644
O1 C1 O2 125.0(4) . .
O1 C1 C2 117.9(3) . .
O2 C1 C2 117.0(3) . .
C3 C2 C5 118.9(3) . .
C3 C2 C1 120.4(3) . .
C5 C2 C1 120.7(3) . .
C2 C3 C4 120.6(4) . .
C2 C3 H3A 119.8 . .
C4 C3 H3A 119.6 . .
C3 C4 C7 120.6(3) . .
C3 C4 H4A 119.7 . .
C7 C4 H4A 119.6 . .
C6 C5 C2 120.7(3) . .
C6 C5 H5A 119.6 . .
C2 C5 H5A 119.7 . .
C5 C6 C7 120.4(3) . .
C5 C6 H6A 119.9 . .
C7 C6 H6A 119.8 . .
C4 C7 C6 118.7(3) . .
C4 C7 C8 123.1(3) . .
C6 C7 C8 118.1(3) . .
C10 C8 C11 106.0(3) . .
C10 C8 C7 113.6(3) . .
C11 C8 C7 110.9(3) . .
C10 C8 C9 107.5(3) . .
C11 C8 C9 112.7(3) . .
C7 C8 C9 106.2(3) . .
F1 C9 F2 107.3(3) . .
F1 C9 F3 106.4(3) . .
F2 C9 F3 106.6(3) . .
F1 C9 C8 111.4(3) . .
F2 C9 C8 111.3(3) . .
F3 C9 C8 113.5(3) . .
F4 C10 F6 106.8(3) . .
F4 C10 F5 106.1(3) . .
F6 C10 F5 106.0(3) . .
F4 C10 C8 111.8(3) . .
F6 C10 C8 111.3(3) . .
F5 C10 C8 114.4(3) . .
C14 C11 C12 117.9(3) . .
C14 C11 C8 118.2(3) . .
C12 C11 C8 123.9(3) . .
C13 C12 C11 120.9(3) . .
C13 C12 H12A 119.5 . .
C11 C12 H12A 119.5 . .
C12 C13 C16 120.5(3) . .
C12 C13 H13A 119.8 . .
C16 C13 H13A 119.7 . .
C15 C14 C11 121.6(3) . .
C15 C14 H14A 119.2 . .
C11 C14 H14A 119.2 . .
C14 C15 C16 120.4(3) . .
C14 C15 H15A 119.8 . .
C16 C15 H15A 119.8 . .
C15 C16 C13 118.8(3) . .
C15 C16 C17 121.5(3) . .
C13 C16 C17 119.7(3) . .
O3 C17 O4 125.3(3) . .
O3 C17 C16 118.0(3) . .
O4 C17 C16 116.7(3) . .

loop_
_geom_bond_atom_site_label_1
_geom_bond_atom_site_label_2
_geom_bond_distance
_geom_bond_site_symmetry_2
Cu1 O3 1.952(3) 4_546
Cu1 O4 1.964(3) 2_664
Cu1 O1 1.965(3) .
Cu1 O2 1.973(3) 3_655
Cu1 O1W 2.146(3) .
Cu1 Cu1 2.6056(9) 3_655
F1 C9 1.330(4) .
F2 C9 1.335(4) .
F3 C9 1.343(4) .
F4 C10 1.330(4) .
F5 C10 1.345(4) .
F6 C10 1.342(4) .
O1 C1 1.256(4) .
O1W H1WA 0.842(10) .
O1W H1WB 0.835(10) .
O2 C1 1.257(5) .
O2 Cu1 1.973(3) 3_655
O3 C17 1.256(4) .
O3 Cu1 1.952(3) 4_545
O4 C17 1.263(4) .
O4 Cu1 1.964(3) 2_644
C1 C2 1.501(5) .
C2 C3 1.387(5) .
C2 C5 1.391(5) .
C3 C4 1.387(5) .
C3 H3A 0.9301 .
C4 C7 1.392(5) .
C4 H4A 0.9300 .
C5 C6 1.387(5) .
C5 H5A 0.9300 .
C6 C7 1.395(5) .
C6 H6A 0.9302 .
C7 C8 1.547(5) .
C8 C10 1.539(5) .
C8 C11 1.544(4) .
C8 C9 1.557(5) .
C11 C14 1.394(5) .
C11 C12 1.396(5) .
C12 C13 1.384(5) .
C12 H12A 0.9303 .
C13 C16 1.400(5) .
C13 H13A 0.9299 .
C14 C15 1.380(5) .
C14 H14A 0.9299 .
C15 C16 1.386(5) .
C15 H15A 0.9301 .
C16 C17 1.495(5) .
